data_4062214
loop_
_publ_author_name
'Wang, Baiquan'
'Zhu, Bolin'
'Zhang, Jianyong'
'Xu, Shansheng'
'Zhou, Xiuzhong'
'Weng, Linhong'

_publ_section_title
;
 Reactions of Doubly Bridged Bis(cyclopentadienes) with Iron Pentacarbonyl
;
_journal_coden_ASTM ORGND7
_journal_issue 26
_journal_name_full Organometallics
_journal_page_first 5543
_journal_page_last 5555
_journal_paper_doi 10.1021/om030364a
_journal_volume 22
_journal_year 2003
_chemical_formula_sum 'C36 H32 Fe4 Ge2 O10'
_chemical_formula_weight 993.20
_space_group_IT_number 13
_symmetry_cell_setting monoclinic
_symmetry_space_group_name_Hall '-P 2yc'
_symmetry_space_group_name_H-M 'P 1 2/c 1'
_cell_angle_alpha 90.00
_cell_angle_beta 106.506(12)
_cell_angle_gamma 90.00
_cell_formula_units_Z 4
_cell_length_a 10.092(4)
_cell_length_b 12.968(5)
_cell_length_c 29.395(10)
_cell_measurement_temperature 293(2)
_cell_volume 3688(2)
_diffrn_ambient_temperature 293(2)
_exptl_crystal_density_diffrn 1.789
_cod_depositor_comments
;
The following automatic conversions were performed:
'_symmetry_cell_setting' value 'Monoclinic' changed to 'monoclinic'
according to '/home/saulius/struct/CIF-dictionaries/cif_core.dic'
dictionary named 'cif_core.dic' version 2.4.1 from 2010-06-29.

Automatic conversion script
Id: cif_fix_enum 1527 2010-12-29 10:47:43Z saulius 

 Updated bibliographical information.

 Antanas Vaitkus,
 2019-09-11
;
_cod_original_sg_symbol_H-M 'P 2/c'
_cod_database_code 4062214

loop_
_symmetry_equiv_pos_as_xyz
'x, y, z'
'-x, y, -z+1/2'
'-x, -y, -z'
'x, -y, z-1/2'

loop_
_atom_site_label
_atom_site_type_symbol
_atom_site_fract_x
_atom_site_fract_y
_atom_site_fract_z
_atom_site_U_iso_or_equiv
_atom_site_adp_type
_atom_site_occupancy
_atom_site_symmetry_multiplicity
_atom_site_calc_flag
_atom_site_refinement_flags
_atom_site_disorder_assembly
_atom_site_disorder_group
Fe1 Fe 0.44316(13) 0.81196(10) 0.09629(5) 0.0369(4) Uani 1 1 d . . .
Fe2 Fe 0.71517(13) 0.75784(10) 0.09853(5) 0.0329(4) Uani 1 1 d . . .
Fe3 Fe 0.33230(13) 0.31558(10) 0.10315(5) 0.0354(4) Uani 1 1 d . . .
Fe4 Fe 0.06024(13) 0.26078(10) 0.09788(5) 0.0330(4) Uani 1 1 d . . .
Ge1 Ge 0.70641(10) 0.94708(8) 0.17863(4) 0.0378(3) Uani 1 1 d . . .
Ge2 Ge 0.18281(10) 0.44646(8) 0.18122(4) 0.0350(3) Uani 1 1 d . . .
O1 O 0.9222(8) 0.6492(6) 0.0647(3) 0.071(3) Uani 1 1 d . . .
O2 O 0.5285(8) 0.6404(6) 0.0223(3) 0.063(2) Uani 1 1 d . . .
O3 O 0.7273(10) 0.6172(7) 0.1774(3) 0.082(3) Uani 1 1 d . . .
O4 O 0.2296(9) 0.6788(6) 0.0382(4) 0.081(3) Uani 1 1 d . . .
O5 O 0.4300(9) 0.7017(7) 0.1812(3) 0.078(3) Uani 1 1 d . . .
O6 O 0.1484(11) 0.1523(7) 0.0249(4) 0.090(3) Uani 1 1 d . . .
O7 O 0.1527(10) 0.1187(7) 0.1774(3) 0.088(3) Uani 1 1 d . . .
O8 O -0.1907(9) 0.1471(6) 0.0535(4) 0.107(4) Uani 1 1 d . . .
O9 O 0.4578(9) 0.1963(7) 0.1882(3) 0.073(3) Uani 1 1 d . . .
O10 O 0.4752(10) 0.1824(6) 0.0536(3) 0.080(3) Uani 1 1 d . . .
C1 C 0.8457(11) 0.6948(8) 0.0790(4) 0.050(3) Uani 1 1 d . . .
C2 C 0.5885(11) 0.6923(8) 0.0533(5) 0.049(3) Uani 1 1 d . . .
C3 C 0.7183(10) 0.6745(8) 0.1469(4) 0.044(3) Uani 1 1 d . . .
C4 C 0.3187(11) 0.7267(8) 0.0619(4) 0.041(3) Uani 1 1 d . . .
C5 C 0.4405(10) 0.7439(8) 0.1483(4) 0.044(3) Uani 1 1 d . . .
C6 C 0.5477(9) 0.9494(7) 0.1235(4) 0.036(3) Uani 1 1 d . . .
C7 C 0.4062(10) 0.9624(7) 0.1165(4) 0.042(3) Uani 1 1 d . . .
H7A H 0.3633 0.9792 0.1416 0.051 Uiso 1 1 calc R . .
C8 C 0.3327(11) 0.9448(8) 0.0682(5) 0.053(3) Uani 1 1 d . . .
H8A H 0.2326 0.9502 0.0540 0.063 Uiso 1 1 calc R . .
C9 C 0.4344(9) 0.9224(7) 0.0438(4) 0.040(3) Uani 1 1 d . . .
H9A H 0.4155 0.9089 0.0098 0.048 Uiso 1 1 calc R . .
C10 C 0.5663(9) 0.9262(6) 0.0771(3) 0.029(2) Uani 1 1 d . . .
C11 C 0.6984(9) 0.9048(6) 0.0669(4) 0.028(2) Uani 1 1 d . . .
H11A H 0.7010 0.9094 0.0339 0.034 Uiso 1 1 calc R . .
C12 C 0.8213(9) 0.8985(6) 0.1018(4) 0.027(2) Uani 1 1 d . . .
C13 C 0.9655(10) 0.9052(8) 0.0957(4) 0.044(3) Uani 1 1 d . . .
H13A H 0.9692 0.8703 0.0669 0.053 Uiso 1 1 calc R . .
H13B H 0.9925 0.9766 0.0941 0.053 Uiso 1 1 calc R . .
C14 C 1.0586(10) 0.8533(9) 0.1385(4) 0.054(3) Uani 1 1 d . . .
H14A H 1.1471 0.8883 0.1487 0.064 Uiso 1 1 calc R . .
H14B H 1.0741 0.7819 0.1316 0.064 Uiso 1 1 calc R . .
C15 C 0.9816(9) 0.8601(8) 0.1776(4) 0.040(3) Uani 1 1 d . . .
H15A H 0.9938 0.7973 0.1963 0.049 Uiso 1 1 calc R . .
H15B H 1.0149 0.9180 0.1987 0.049 Uiso 1 1 calc R . .
C16 C 0.8282(9) 0.8752(7) 0.1493(3) 0.029(2) Uani 1 1 d . . .
C17 C 0.7797(12) 1.0865(8) 0.1947(5) 0.067(4) Uani 1 1 d . . .
H17A H 0.7956 1.1182 0.1672 0.100 Uiso 1 1 calc R . .
H17B H 0.8650 1.0829 0.2196 0.100 Uiso 1 1 calc R . .
H17C H 0.7142 1.1269 0.2052 0.100 Uiso 1 1 calc R . .
C18 C 0.6736(12) 0.8824(9) 0.2339(4) 0.064(4) Uani 1 1 d . . .
H18A H 0.6367 0.8144 0.2257 0.096 Uiso 1 1 calc R . .
H18B H 0.6089 0.9229 0.2446 0.096 Uiso 1 1 calc R . .
H18C H 0.7591 0.8777 0.2587 0.096 Uiso 1 1 calc R . .
C19 C 0.1320(14) 0.2011(9) 0.0552(5) 0.066(4) Uani 1 1 d . . .
C20 C 0.1178(11) 0.1745(8) 0.1470(4) 0.046(3) Uani 1 1 d . . .
C21 C -0.0913(12) 0.1953(9) 0.0715(4) 0.061(3) Uani 1 1 d . . .
C22 C 0.4042(10) 0.2437(8) 0.1542(4) 0.037(3) Uani 1 1 d . . .
C23 C 0.4160(12) 0.2331(8) 0.0734(4) 0.050(3) Uani 1 1 d . . .
C24 C 0.2631(9) 0.4511(6) 0.1292(4) 0.033(2) Uani 1 1 d . . .
C25 C 0.4025(10) 0.4656(7) 0.1268(4) 0.040(3) Uani 1 1 d . . .
H25A H 0.4828 0.4818 0.1536 0.048 Uiso 1 1 calc R . .
C26 C 0.4043(10) 0.4517(7) 0.0804(4) 0.046(3) Uani 1 1 d . . .
H26A H 0.4861 0.4575 0.0689 0.055 Uiso 1 1 calc R . .
C27 C 0.2677(11) 0.4300(7) 0.0516(4) 0.042(3) Uani 1 1 d . . .
H27A H 0.2397 0.4193 0.0172 0.050 Uiso 1 1 calc R . .
C28 C 0.1789(9) 0.4321(6) 0.0809(4) 0.030(2) Uani 1 1 d . . .
C29 C 0.0342(10) 0.4087(7) 0.0667(4) 0.039(3) Uani 1 1 d . . .
H29A H -0.0151 0.4136 0.0328 0.046 Uiso 1 1 calc R . .
C30 C -0.0468(10) 0.3995(7) 0.0994(4) 0.042(3) Uani 1 1 d . . .
C31 C -0.2022(9) 0.4029(8) 0.0878(4) 0.050(3) Uani 1 1 d . . .
H31A H -0.2454 0.3674 0.0582 0.060 Uiso 1 1 calc R . .
H31B H -0.2358 0.4733 0.0856 0.060 Uiso 1 1 calc R . .
C32 C -0.2296(10) 0.3449(9) 0.1313(4) 0.059(3) Uani 1 1 d . . .
H32A H -0.3073 0.3755 0.1397 0.071 Uiso 1 1 calc R . .
H32B H -0.2493 0.2726 0.1239 0.071 Uiso 1 1 calc R . .
C33 C -0.1001(9) 0.3568(8) 0.1709(4) 0.044(3) Uani 1 1 d . . .
H33A H -0.0832 0.2954 0.1905 0.053 Uiso 1 1 calc R . .
H33B H -0.1075 0.4154 0.1905 0.053 Uiso 1 1 calc R . .
C34 C 0.0162(10) 0.3734(7) 0.1485(4) 0.035(3) Uani 1 1 d . . .
C35 C 0.1290(12) 0.5822(7) 0.1973(4) 0.057(3) Uani 1 1 d . . .
H35A H 0.0729 0.6152 0.1692 0.085 Uiso 1 1 calc R . .
H35B H 0.2102 0.6228 0.2107 0.085 Uiso 1 1 calc R . .
H35C H 0.0772 0.5756 0.2200 0.085 Uiso 1 1 calc R . .
C36 C 0.2945(11) 0.3791(10) 0.2378(4) 0.062(3) Uani 1 1 d . . .
H36A H 0.3205 0.3118 0.2298 0.092 Uiso 1 1 calc R . .
H36B H 0.2423 0.3728 0.2603 0.092 Uiso 1 1 calc R . .
H36C H 0.3760 0.4193 0.2513 0.092 Uiso 1 1 calc R . .

loop_
_atom_site_aniso_label
_atom_site_aniso_U_11
_atom_site_aniso_U_22
_atom_site_aniso_U_33
_atom_site_aniso_U_23
_atom_site_aniso_U_13
_atom_site_aniso_U_12
Fe1 0.0312(8) 0.0305(8) 0.0478(11) 0.0005(7) 0.0092(8) -0.0025(7)
Fe2 0.0352(8) 0.0261(8) 0.0395(10) 0.0022(7) 0.0143(7) 0.0004(6)
Fe3 0.0345(8) 0.0308(8) 0.0438(11) -0.0019(7) 0.0161(8) 0.0021(7)
Fe4 0.0332(8) 0.0271(8) 0.0367(10) -0.0016(6) 0.0067(7) -0.0006(6)
Ge1 0.0334(6) 0.0424(6) 0.0386(8) -0.0070(6) 0.0120(5) -0.0042(5)
Ge2 0.0328(6) 0.0382(6) 0.0354(7) -0.0076(5) 0.0116(5) 0.0012(5)
O1 0.071(6) 0.051(5) 0.100(8) -0.021(5) 0.040(6) 0.010(4)
O2 0.074(6) 0.054(5) 0.064(7) -0.018(5) 0.023(5) -0.012(5)
O3 0.123(8) 0.062(6) 0.062(7) 0.029(5) 0.026(6) 0.004(5)
O4 0.065(6) 0.062(6) 0.106(8) -0.006(5) 0.005(6) -0.022(5)
O5 0.108(7) 0.070(6) 0.063(7) 0.013(5) 0.036(6) -0.022(5)
O6 0.139(9) 0.059(6) 0.086(8) -0.033(5) 0.056(7) -0.012(6)
O7 0.106(7) 0.065(6) 0.075(8) 0.035(5) -0.003(6) 0.000(5)
O8 0.070(6) 0.046(6) 0.169(11) -0.013(6) -0.025(7) -0.013(5)
O9 0.078(6) 0.090(7) 0.046(6) 0.007(5) 0.009(5) 0.019(5)
O10 0.118(8) 0.056(6) 0.090(8) -0.008(5) 0.066(7) 0.014(5)
C1 0.052(7) 0.031(6) 0.069(9) -0.003(6) 0.022(7) -0.008(5)
C2 0.053(7) 0.025(6) 0.073(10) -0.003(6) 0.026(7) 0.005(5)
C3 0.046(6) 0.037(7) 0.050(8) -0.009(6) 0.015(6) 0.004(5)
C4 0.044(6) 0.032(6) 0.046(8) 0.009(5) 0.010(6) -0.005(5)
C5 0.036(6) 0.048(7) 0.043(8) -0.008(6) 0.003(6) -0.012(5)
C6 0.034(6) 0.024(5) 0.053(8) -0.009(5) 0.017(5) -0.010(5)
C7 0.045(6) 0.029(6) 0.053(8) -0.011(5) 0.013(6) 0.002(5)
C8 0.045(6) 0.030(6) 0.086(11) 0.003(6) 0.024(7) 0.003(5)
C9 0.036(6) 0.039(6) 0.032(7) -0.003(5) -0.009(5) -0.006(5)
C10 0.041(6) 0.019(5) 0.020(6) 0.009(4) -0.003(5) -0.003(4)
C11 0.037(6) 0.026(5) 0.026(7) 0.013(4) 0.014(5) -0.002(4)
C12 0.032(6) 0.023(5) 0.029(7) 0.001(4) 0.015(5) -0.004(4)
C13 0.054(7) 0.044(7) 0.031(7) 0.007(5) 0.009(6) 0.002(5)
C14 0.048(7) 0.057(7) 0.071(10) -0.007(7) 0.041(7) -0.002(6)
C15 0.035(6) 0.038(6) 0.042(7) 0.001(5) 0.000(5) 0.008(5)
C16 0.030(5) 0.025(5) 0.032(7) -0.003(4) 0.010(5) -0.004(4)
C17 0.074(9) 0.039(7) 0.089(11) -0.024(7) 0.028(8) -0.019(6)
C18 0.073(8) 0.099(10) 0.017(7) -0.011(6) 0.008(6) -0.033(7)
C19 0.105(10) 0.037(7) 0.068(11) 0.011(7) 0.045(9) 0.004(7)
C20 0.051(7) 0.037(7) 0.041(8) 0.001(6) -0.003(6) 0.002(5)
C21 0.060(8) 0.040(7) 0.058(9) 0.001(6) -0.026(7) 0.001(6)
C22 0.036(6) 0.048(7) 0.026(7) -0.009(5) 0.007(5) 0.006(5)
C23 0.065(8) 0.036(6) 0.051(8) -0.002(6) 0.022(7) -0.001(6)
C24 0.031(5) 0.014(5) 0.050(7) 0.002(5) 0.006(5) 0.002(4)
C25 0.045(6) 0.030(6) 0.054(8) -0.005(5) 0.028(6) -0.009(5)
C26 0.034(6) 0.030(6) 0.081(10) 0.004(6) 0.027(6) -0.011(5)
C27 0.072(8) 0.025(6) 0.035(7) -0.002(5) 0.027(6) -0.003(5)
C28 0.031(5) 0.015(5) 0.044(7) 0.001(4) 0.013(5) 0.001(4)
C29 0.044(6) 0.028(6) 0.040(7) 0.002(5) 0.006(6) 0.007(5)
C30 0.034(6) 0.021(5) 0.076(10) -0.013(6) 0.022(6) -0.001(4)
C31 0.028(6) 0.053(7) 0.061(9) -0.005(6) 0.000(6) 0.002(5)
C32 0.032(6) 0.080(9) 0.063(10) -0.003(7) 0.010(7) 0.000(6)
C33 0.040(6) 0.052(7) 0.046(8) -0.001(6) 0.021(6) -0.001(5)
C34 0.050(6) 0.026(5) 0.038(8) -0.005(5) 0.026(6) 0.000(5)
C35 0.067(8) 0.042(7) 0.066(9) -0.008(6) 0.026(7) 0.012(6)
C36 0.050(7) 0.099(10) 0.034(8) -0.008(7) 0.007(6) 0.015(7)

loop_
_geom_bond_atom_site_label_1
_geom_bond_atom_site_label_2
_geom_bond_distance
_geom_bond_site_symmetry_2
_geom_bond_publ_flag
Fe1 C4 1.761(11) . ?
Fe1 C5 1.772(12) . ?
Fe1 C9 2.089(10) . ?
Fe1 C8 2.090(11) . ?
Fe1 C7 2.104(9) . ?
Fe1 C6 2.110(9) . ?
Fe1 C10 2.111(9) . ?
Fe1 Fe2 2.816(2) . ?
Fe2 C2 1.777(13) . ?
Fe2 C1 1.778(11) . ?
Fe2 C3 1.780(12) . ?
Fe2 C12 2.104(8) . ?
Fe2 C11 2.106(8) . ?
Fe2 C16 2.208(9) . ?
Fe3 C22 1.740(11) . ?
Fe3 C23 1.744(11) . ?
Fe3 C27 2.088(10) . ?
Fe3 C26 2.090(9) . ?
Fe3 C24 2.113(9) . ?
Fe3 C25 2.119(9) . ?
Fe3 C28 2.129(9) . ?
Fe3 Fe4 2.798(2) . ?
Fe4 C21 1.728(12) . ?
Fe4 C20 1.788(12) . ?
Fe4 C19 1.793(13) . ?
Fe4 C30 2.106(9) . ?
Fe4 C29 2.110(9) . ?
Fe4 C34 2.218(9) . ?
Ge1 C6 1.929(10) . ?
Ge1 C16 1.931(9) . ?
Ge1 C18 1.938(10) . ?
Ge1 C17 1.960(10) . ?
Ge2 C24 1.924(9) . ?
Ge2 C36 1.931(11) . ?
Ge2 C34 1.932(10) . ?
Ge2 C35 1.939(9) . ?
O1 C1 1.144(11) . ?
O2 C2 1.156(12) . ?
O3 C3 1.147(12) . ?
O4 C4 1.151(12) . ?
O5 C5 1.143(12) . ?
O6 C19 1.141(13) . ?
O7 C20 1.125(12) . ?
O8 C21 1.173(12) . ?
O9 C22 1.169(12) . ?
O10 C23 1.152(11) . ?
C6 C7 1.394(12) . ?
C6 C10 1.458(13) . ?
C7 C8 1.422(15) . ?
C7 H7A 0.9800 . ?
C8 C9 1.439(13) . ?
C8 H8A 0.9800 . ?
C9 C10 1.412(12) . ?
C9 H9A 0.9800 . ?
C10 C11 1.473(12) . ?
C11 C12 1.369(13) . ?
C11 H11A 0.9800 . ?
C12 C16 1.411(13) . ?
C12 C13 1.518(12) . ?
C13 C14 1.500(14) . ?
C13 H13A 0.9700 . ?
C13 H13B 0.9700 . ?
C14 C15 1.563(12) . ?
C14 H14A 0.9700 . ?
C14 H14B 0.9700 . ?
C15 C16 1.548(12) . ?
C15 H15A 0.9700 . ?
C15 H15B 0.9700 . ?
C17 H17A 0.9600 . ?
C17 H17B 0.9600 . ?
C17 H17C 0.9600 . ?
C18 H18A 0.9600 . ?
C18 H18B 0.9600 . ?
C18 H18C 0.9600 . ?
C24 C25 1.441(12) . ?
C24 C28 1.453(13) . ?
C25 C26 1.382(14) . ?
C25 H25A 0.9800 . ?
C26 C27 1.425(14) . ?
C26 H26A 0.9800 . ?
C27 C28 1.409(12) . ?
C27 H27A 0.9800 . ?
C28 C29 1.432(13) . ?
C29 C30 1.433(13) . ?
C29 H29A 0.9800 . ?
C30 C34 1.442(14) . ?
C30 C31 1.508(13) . ?
C31 C32 1.574(15) . ?
C31 H31A 0.9700 . ?
C31 H31B 0.9700 . ?
C32 C33 1.490(14) . ?
C32 H32A 0.9700 . ?
C32 H32B 0.9700 . ?
C33 C34 1.516(12) . ?
C33 H33A 0.9700 . ?
C33 H33B 0.9700 . ?
C35 H35A 0.9600 . ?
C35 H35B 0.9600 . ?
C35 H35C 0.9600 . ?
C36 H36A 0.9600 . ?
C36 H36B 0.9600 . ?
C36 H36C 0.9600 . ?
